data_7237651
loop_
_publ_author_name
'Zhang, Min'
'Chen, Mengwei'
'Bi, Yanfeng'
'Huang, Liangliang'
'Zhou, Kun'
'Zheng, Zhiping'

_publ_section_title
;
 A bimetallic Co4Mo8 cluster built from Mo8 oxothiomolybdate capped by a
 Co4-thiacalix[4]arene unit: the observation of the Co--Mo synergistic
 effect for binder-free electrocatalysts
;
_journal_issue 20
_journal_name_full 'Journal of Materials Chemistry A'
_journal_page_first 12893
_journal_paper_doi 10.1039/C9TA01603A
_journal_volume 7
_journal_year 2019
_chemical_formula_sum 'C45 H61 Cl4 Co4 Mo8 N O24 S8'
_chemical_formula_weight 2401.46
_space_group_crystal_system monoclinic
_space_group_IT_number 14
_space_group_name_Hall '-P 2yn'
_space_group_name_H-M_alt 'P 1 21/n 1'
_atom_sites_solution_hydrogens geom
_audit_creation_method SHELXL-2014/7
_audit_update_record
;
2018-08-31 deposited with the CCDC.	2019-05-13 downloaded from the CCDC.
;
_cell_angle_alpha 90
_cell_angle_beta 104.113(2)
_cell_angle_gamma 90
_cell_formula_units_Z 4
_cell_length_a 16.9518(9)
_cell_length_b 17.0056(9)
_cell_length_c 30.0349(14)
_cell_measurement_reflns_used 9863
_cell_measurement_temperature 296(2)
_cell_measurement_theta_max 25.038
_cell_measurement_theta_min 2.4155
_cell_volume 8397.0(7)
_computing_cell_refinement 'SAINT V8.37A (Bruker AXS Inc., 2015)'
_computing_data_collection 'Bruker Instrument Service vV6.2.3'
_computing_data_reduction 'SAINT V8.37A (Bruker AXS Inc., 2015)'
_computing_structure_refinement 'SHELXL-2014/7 (Sheldrick, 2014)'
_computing_structure_solution 'XT, VERSION 2014/5'
_diffrn_ambient_temperature 296(2)
_diffrn_measured_fraction_theta_full 0.997
_diffrn_measured_fraction_theta_max 0.997
_diffrn_measurement_device_type 'Bruker D8 Quest'
_diffrn_measurement_method '\f & \w scans'
_diffrn_radiation_type MoK\a
_diffrn_radiation_wavelength 0.71073
_diffrn_reflns_av_R_equivalents 0.0678
_diffrn_reflns_av_unetI/netI 0.0351
_diffrn_reflns_Laue_measured_fraction_full 0.997
_diffrn_reflns_Laue_measured_fraction_max 0.997
_diffrn_reflns_limit_h_max 20
_diffrn_reflns_limit_h_min -20
_diffrn_reflns_limit_k_max 20
_diffrn_reflns_limit_k_min -18
_diffrn_reflns_limit_l_max 35
_diffrn_reflns_limit_l_min -35
_diffrn_reflns_number 100895
_diffrn_reflns_point_group_measured_fraction_full 0.997
_diffrn_reflns_point_group_measured_fraction_max 0.997
_diffrn_reflns_theta_full 25.074
_diffrn_reflns_theta_max 25.074
_diffrn_reflns_theta_min 2.395
_exptl_absorpt_coefficient_mu 2.304
_exptl_absorpt_correction_T_max 0.77
_exptl_absorpt_correction_T_min 0.17
_exptl_absorpt_correction_type multi-scan
_exptl_absorpt_process_details
;
SADABS-2014/5 - Bruker AXS area detector scaling and absorption correction
;
_exptl_crystal_colour yellow
_exptl_crystal_density_diffrn 1.900
_exptl_crystal_description block
_exptl_crystal_F_000 4680
_exptl_crystal_size_max 0.140
_exptl_crystal_size_mid 0.140
_exptl_crystal_size_min 0.120
_refine_diff_density_max 1.485
_refine_diff_density_min -1.121
_refine_diff_density_rms 0.180
_refine_ls_extinction_method none
_refine_ls_goodness_of_fit_ref 1.062
_refine_ls_hydrogen_treatment constr
_refine_ls_matrix_type full
_refine_ls_number_parameters 846
_refine_ls_number_reflns 14879
_refine_ls_number_restraints 126
_refine_ls_restrained_S_all 1.061
_refine_ls_R_factor_all 0.1102
_refine_ls_R_factor_gt 0.0896
_refine_ls_shift/su_max 0.000
_refine_ls_shift/su_mean 0.000
_refine_ls_structure_factor_coef Fsqd
_refine_ls_weighting_details 'w=1/[\s^2^(Fo^2^)+(0.0811P)^2^+229.7002P] where P=(Fo^2^+2Fc^2^)/3'
_refine_ls_weighting_scheme calc
_refine_ls_wR_factor_gt 0.2467
_refine_ls_wR_factor_ref 0.2593
_reflns_Friedel_coverage 0.000
_reflns_number_gt 11103
_reflns_number_total 14879
_reflns_threshold_expression 'I > 2\s(I)'
_cod_data_source_file c9ta01603a2.cif
_cod_data_source_block Co4Mo8
_cod_depositor_comments
;
The following automatic conversions were performed:

data item '_exptl_absorpt_correction_type' value 'Multi-Scan' was
changed to 'multi-scan' in accordance with the
/home/saulius/struct/COD-crude-data/automatic-downloads/DataCite-retrospective/RSC/depositions/lib/dictionaries/cif_core.dic
dictionary named 'cif_core.dic' version 2.4.2 last updated on
2011-04-26.

Automatic conversion script
Id: cif_fix_values 6909 2019-04-08 15:41:33Z antanas 
;
_cod_original_sg_symbol_H-M 'P 21/n'
_cod_database_code 7237651
_shelx_shelxl_version_number 2014/7
_shelx_space_group_comment
;
The symmetry employed for this shelxl refinement is uniquely defined
by the following loop, which should always be used as a source of
symmetry information in preference to the above space-group names.
They are only intended as comments.
;
_shelx_estimated_absorpt_t_min 0.739
_shelx_estimated_absorpt_t_max 0.770

loop_
_space_group_symop_operation_xyz
'x, y, z'
'-x+1/2, y+1/2, -z+1/2'
'-x, -y, -z'
'x-1/2, -y-1/2, z-1/2'

loop_
_atom_site_label
_atom_site_type_symbol
_atom_site_fract_x
_atom_site_fract_y
_atom_site_fract_z
_atom_site_U_iso_or_equiv
_atom_site_adp_type
_atom_site_occupancy
_atom_site_site_symmetry_order
_atom_site_calc_flag
_atom_site_refinement_flags_posn
_atom_site_refinement_flags_adp
_atom_site_refinement_flags_occupancy
Co1 Co 0.64455(12) 0.35174(12) 0.46664(7) 0.0456(5) Uani 1 1 d . . .
Co2 Co 0.83717(12) 0.34305(12) 0.46679(7) 0.0457(5) Uani 1 1 d . . .
Co3 Co 0.82804(12) 0.15129(12) 0.46628(7) 0.0464(5) Uani 1 1 d . . .
Co4 Co 0.63556(12) 0.16007(12) 0.46573(7) 0.0459(5) Uani 1 1 d . . .
Mo1 Mo 0.52610(8) 0.41056(8) 0.37416(5) 0.0485(3) Uani 1 1 d . . .
Mo2 Mo 0.46885(8) 0.26127(8) 0.37609(5) 0.0502(3) Uani 1 1 d . . .
Mo3 Mo 0.53702(8) 0.08152(8) 0.37345(5) 0.0506(3) Uani 1 1 d . . .
Mo4 Mo 0.68745(8) 0.02310(8) 0.37608(5) 0.0510(3) Uani 1 1 d . . .
Mo5 Mo 0.86676(8) 0.09268(8) 0.37389(5) 0.0489(3) Uani 1 1 d . . .
Mo6 Mo 0.92655(8) 0.24130(8) 0.37651(4) 0.0491(3) Uani 1 1 d . . .
Mo7 Mo 0.85520(8) 0.42050(8) 0.37403(4) 0.0469(3) Uani 1 1 d . . .
Mo8 Mo 0.70739(8) 0.47891(8) 0.37670(5) 0.0481(3) Uani 1 1 d . . .
Cl1 Cl 0.7163(2) 0.2517(2) 0.41947(12) 0.0512(8) Uani 1 1 d . . .
S1 S 0.6087(2) 0.4172(2) 0.53354(13) 0.0459(8) Uani 1 1 d . . .
S2 S 0.5971(2) 0.0949(2) 0.53220(13) 0.0490(8) Uani 1 1 d . . .
S3 S 0.9205(2) 0.0842(2) 0.53360(13) 0.0484(8) Uani 1 1 d . . .
S4 S 0.9322(2) 0.4066(2) 0.53396(13) 0.0464(8) Uani 1 1 d . . .
S5 S 0.4848(3) 0.3283(3) 0.31176(15) 0.0685(12) Uani 1 1 d . . .
S6 S 0.5921(3) 0.0644(3) 0.31130(15) 0.0697(12) Uani 1 1 d . . .
S7 S 0.8555(3) 0.1745(3) 0.31159(15) 0.0699(12) Uani 1 1 d . . .
S8 S 0.7444(3) 0.4307(3) 0.31265(14) 0.0667(12) Uani 1 1 d . . .
O1 O 0.6269(6) 0.2558(6) 0.5001(3) 0.050(2) Uani 1 1 d . . .
O2 O 0.7465(6) 0.1276(6) 0.5004(3) 0.049(2) Uani 1 1 d . . .
O3 O 0.8764(6) 0.2466(6) 0.5002(3) 0.050(2) Uani 1 1 d . . .
O4 O 0.7546(6) 0.3750(6) 0.5004(3) 0.049(2) Uani 1 1 d . . .
O5 O 0.5336(6) 0.3315(6) 0.4223(3) 0.049(2) Uani 1 1 d . . .
O6 O 0.5316(6) 0.1745(6) 0.4129(3) 0.052(2) Uani 1 1 d . . .
O7 O 0.6369(6) 0.0679(6) 0.4222(4) 0.052(2) Uani 1 1 d . . .
O8 O 0.7891(6) 0.0712(6) 0.4130(3) 0.050(2) Uani 1 1 d . . .
O9 O 0.9011(6) 0.1711(6) 0.4220(3) 0.051(2) Uani 1 1 d . . .
O10 O 0.8949(6) 0.3272(6) 0.4139(3) 0.049(2) Uani 1 1 d . . .
O11 O 0.7985(6) 0.4368(6) 0.4228(3) 0.048(2) Uani 1 1 d . . .
O12 O 0.6369(6) 0.4332(6) 0.4140(3) 0.048(2) Uani 1 1 d . . .
O13 O 0.4522(8) 0.4724(7) 0.3798(4) 0.071(3) Uani 1 1 d . . .
O14 O 0.3749(7) 0.2745(7) 0.3815(4) 0.070(3) Uani 1 1 d . . .
O15 O 0.4768(8) 0.0041(8) 0.3781(5) 0.079(4) Uani 1 1 d . . .
O16 O 0.6790(8) -0.0744(7) 0.3830(4) 0.076(4) Uani 1 1 d . . .
O17 O 0.9452(7) 0.0306(7) 0.3774(4) 0.069(3) Uani 1 1 d . . .
O18 O 1.0266(7) 0.2302(7) 0.3826(4) 0.068(3) Uani 1 1 d . . .
O19 O 0.9183(7) 0.4970(7) 0.3774(4) 0.067(3) Uani 1 1 d . . .
O20 O 0.7216(7) 0.5757(7) 0.3813(4) 0.066(3) Uani 1 1 d . . .
O21 O 0.4555(7) 0.1598(7) 0.3352(4) 0.061(3) Uani 1 1 d . . .
O22 O 0.7713(7) 0.0255(7) 0.3357(4) 0.059(3) Uani 1 1 d . . .
O23 O 0.9067(6) 0.3425(6) 0.3354(3) 0.052(2) Uani 1 1 d . . .
O24 O 0.5883(6) 0.4776(7) 0.3356(3) 0.056(3) Uani 1 1 d . . .
C1 C 0.6032(9) 0.2573(8) 0.5395(5) 0.045(3) Uani 1 1 d . . .
C2 C 0.5912(9) 0.3250(9) 0.5602(5) 0.047(3) Uani 1 1 d . . .
C3 C 0.5660(9) 0.3271(10) 0.6015(6) 0.055(4) Uani 1 1 d . . .
H3A H 0.5593 0.3748 0.6152 0.066 Uiso 1 1 calc R U .
C4 C 0.5516(11) 0.2570(9) 0.6212(5) 0.058(4) Uani 1 1 d . . .
C5 C 0.5592(9) 0.1873(10) 0.5994(5) 0.051(4) Uani 1 1 d . . .
H5A H 0.5453 0.1405 0.6116 0.062 Uiso 1 1 calc R U .
C6 C 0.5865(8) 0.1849(8) 0.5603(5) 0.046(3) Uani 1 1 d . . .
C7 C 0.7605(9) 0.0861(8) 0.5385(5) 0.049(3) Uani 1 1 d . . .
C8 C 0.6998(9) 0.0653(9) 0.5600(5) 0.050(3) Uani 1 1 d . . .
C9 C 0.7148(10) 0.0236(8) 0.5995(6) 0.052(4) Uani 1 1 d . . .
H9A H 0.6723 0.0122 0.6131 0.063 Uiso 1 1 calc R U .
C10 C 0.7934(9) -0.0024(10) 0.6202(5) 0.053(4) Uani 1 1 d . . .
C11 C 0.8527(9) 0.0170(8) 0.6002(5) 0.048(3) Uani 1 1 d . . .
H11A H 0.9053 0.0004 0.6138 0.058 Uiso 1 1 calc R U .
C12 C 0.8400(9) 0.0599(8) 0.5610(5) 0.046(3) Uani 1 1 d . . .
C13 C 0.9319(9) 0.2442(8) 0.5394(5) 0.046(3) Uani 1 1 d . . .
C14 C 0.9614(10) 0.1730(9) 0.5624(5) 0.053(4) Uani 1 1 d . . .
C15 C 1.0179(9) 0.1715(9) 0.6031(5) 0.053(4) Uani 1 1 d . . .
H15A H 1.0352 0.1234 0.6168 0.064 Uiso 1 1 calc R U .
C16 C 1.0502(10) 0.2409(10) 0.6245(5) 0.055(4) Uani 1 1 d . . .
C17 C 1.0229(9) 0.3117(9) 0.6028(5) 0.050(4) Uani 1 1 d . . .
H17A H 1.0440 0.3587 0.6166 0.060 Uiso 1 1 calc R U .
C18 C 0.9649(8) 0.3141(9) 0.5612(5) 0.044(3) Uani 1 1 d . . .
C19 C 0.7732(8) 0.4150(8) 0.5393(4) 0.042(3) Uani 1 1 d . . .
C20 C 0.8532(9) 0.4364(9) 0.5602(5) 0.047(3) Uani 1 1 d . . .
C21 C 0.8730(9) 0.4803(9) 0.6005(5) 0.050(3) Uani 1 1 d . . .
H21A H 0.9267 0.4945 0.6134 0.060 Uiso 1 1 calc R U .
C22 C 0.8117(10) 0.5026(11) 0.6212(5) 0.057(4) Uani 1 1 d . . .
C23 C 0.7318(9) 0.4866(9) 0.6007(5) 0.047(3) Uani 1 1 d . . .
H23A H 0.6908 0.5061 0.6133 0.056 Uiso 1 1 calc R U .
C24 C 0.7120(9) 0.4408(8) 0.5608(5) 0.045(3) Uani 1 1 d . . .
C25 C 0.5142(13) 0.2600(11) 0.6642(6) 0.081(5) Uani 1 1 d D U .
C26 C 0.8079(11) -0.0552(10) 0.6633(6) 0.076(5) Uani 1 1 d D U .
C27 C 1.1165(12) 0.2413(11) 0.6704(6) 0.088(5) Uani 1 1 d D U .
C28 C 0.8340(9) 0.5547(9) 0.6656(5) 0.060(4) Uani 1 1 d D U .
C34 C 0.8963(14) -0.068(2) 0.6851(10) 0.139(10) Uani 1 1 d D U .
H34A H 0.9224 -0.0897 0.6628 0.209 Uiso 1 1 calc R U .
H34B H 0.9213 -0.0190 0.6962 0.209 Uiso 1 1 calc R U .
H34C H 0.9018 -0.1042 0.7103 0.209 Uiso 1 1 calc R U .
C30 C 0.548(2) 0.3248(17) 0.6958(9) 0.138(10) Uani 1 1 d D U .
H30A H 0.5402 0.3737 0.6793 0.207 Uiso 1 1 calc R U .
H30B H 0.5204 0.3269 0.7202 0.207 Uiso 1 1 calc R U .
H30C H 0.6049 0.3161 0.7085 0.207 Uiso 1 1 calc R U .
C35 C 1.0930(17) 0.1844(17) 0.7025(7) 0.129(8) Uani 1 1 d D U .
H35A H 1.0815 0.1343 0.6877 0.193 Uiso 1 1 calc R U .
H35B H 1.1369 0.1790 0.7294 0.193 Uiso 1 1 calc R U .
H35C H 1.0455 0.2033 0.7112 0.193 Uiso 1 1 calc R U .
C32 C 0.766(2) -0.0217(18) 0.6973(8) 0.143(11) Uani 1 1 d D U .
H32A H 0.7092 -0.0138 0.6828 0.214 Uiso 1 1 calc R U .
H32B H 0.7706 -0.0575 0.7226 0.214 Uiso 1 1 calc R U .
H32C H 0.7901 0.0277 0.7084 0.214 Uiso 1 1 calc R U .
C31 C 0.527(2) 0.1864(17) 0.6905(10) 0.145(10) Uani 1 1 d D U .
H31A H 0.5053 0.1433 0.6706 0.218 Uiso 1 1 calc R U .
H31B H 0.5839 0.1785 0.7031 0.218 Uiso 1 1 calc R U .
H31C H 0.4994 0.1892 0.7149 0.218 Uiso 1 1 calc R U .
C33 C 0.777(2) -0.1370(14) 0.6483(11) 0.142(11) Uani 1 1 d D U .
H33A H 0.8054 -0.1568 0.6265 0.213 Uiso 1 1 calc R U .
H33B H 0.7869 -0.1711 0.6745 0.213 Uiso 1 1 calc R U .
H33C H 0.7200 -0.1349 0.6343 0.213 Uiso 1 1 calc R U .
C37 C 1.134(2) 0.3195(16) 0.6933(11) 0.150(10) Uani 1 1 d D U .
H37A H 1.1496 0.3560 0.6724 0.225 Uiso 1 1 calc R U .
H37B H 1.0870 0.3385 0.7019 0.225 Uiso 1 1 calc R U .
H37C H 1.1784 0.3142 0.7201 0.225 Uiso 1 1 calc R U .
C29 C 0.4266(18) 0.280(2) 0.6495(12) 0.165(12) Uani 1 1 d D U .
H29A H 0.4201 0.3283 0.6325 0.248 Uiso 1 1 calc R U .
H29B H 0.3980 0.2386 0.6305 0.248 Uiso 1 1 calc R U .
H29C H 0.4051 0.2861 0.6761 0.248 Uiso 1 1 calc R U .
C36 C 1.1961(18) 0.216(2) 0.6614(12) 0.154(10) Uani 1 1 d D U .
H36A H 1.2116 0.2528 0.6406 0.230 Uiso 1 1 calc R U .
H36B H 1.2372 0.2154 0.6897 0.230 Uiso 1 1 calc R U .
H36C H 1.1905 0.1647 0.6480 0.230 Uiso 1 1 calc R U .
C40 C 0.9071(14) 0.5182(15) 0.6994(7) 0.103(7) Uani 1 1 d D U .
H40A H 0.9501 0.5097 0.6843 0.155 Uiso 1 1 calc R U .
H40B H 0.9256 0.5531 0.7249 0.155 Uiso 1 1 calc R U .
H40C H 0.8914 0.4689 0.7102 0.155 Uiso 1 1 calc R U .
C39 C 0.7623(13) 0.5703(18) 0.6868(8) 0.116(9) Uani 1 1 d D U .
H39A H 0.7184 0.5931 0.6642 0.174 Uiso 1 1 calc R U .
H39B H 0.7447 0.5217 0.6975 0.174 Uiso 1 1 calc R U .
H39C H 0.7789 0.6060 0.7122 0.174 Uiso 1 1 calc R U .
C38 C 0.8569(18) 0.6386(13) 0.6545(9) 0.117(8) Uani 1 1 d D U .
H38A H 0.9023 0.6367 0.6407 0.175 Uiso 1 1 calc R U .
H38B H 0.8114 0.6628 0.6336 0.175 Uiso 1 1 calc R U .
H38C H 0.8714 0.6689 0.6823 0.175 Uiso 1 1 calc R U .
C44 C 0.5630(11) 0.4961(12) 0.2881(6) 0.073(5) Uani 1 1 d . . .
H44A H 0.6036 0.5279 0.2795 0.109 Uiso 1 1 calc R U .
H44B H 0.5556 0.4483 0.2705 0.109 Uiso 1 1 calc R U .
H44C H 0.5125 0.5244 0.2822 0.109 Uiso 1 1 calc R U .
C43 C 0.9029(11) 0.3497(11) 0.2883(6) 0.068(5) Uani 1 1 d . . .
H43A H 0.9312 0.3065 0.2786 0.102 Uiso 1 1 calc R U .
H43B H 0.8471 0.3493 0.2712 0.102 Uiso 1 1 calc R U .
H43C H 0.9279 0.3983 0.2828 0.102 Uiso 1 1 calc R U .
C42 C 0.7586(12) 0.0079(12) 0.2885(6) 0.073(5) Uani 1 1 d . . .
H42A H 0.7106 -0.0239 0.2789 0.109 Uiso 1 1 calc R U .
H42B H 0.7517 0.0558 0.2711 0.109 Uiso 1 1 calc R U .
H42C H 0.8047 -0.0203 0.2835 0.109 Uiso 1 1 calc R U .
C41 C 0.4164(12) 0.1562(12) 0.2877(6) 0.077(5) Uani 1 1 d . . .
H41A H 0.3815 0.2010 0.2794 0.115 Uiso 1 1 calc R U .
H41B H 0.4567 0.1562 0.2701 0.115 Uiso 1 1 calc R U .
H41C H 0.3847 0.1089 0.2815 0.115 Uiso 1 1 calc R U .
C45 C 0.769(3) 0.241(3) 0.6604(18) 0.207(19) Uani 1 1 d . U .
H45A H 0.7135 0.2227 0.6466 0.248 Uiso 1 1 calc R U .
Cl2 Cl 0.7654(10) 0.3330(9) 0.6800(5) 0.248(7) Uani 1 1 d . . .
Cl3 Cl 0.8181(13) 0.2435(12) 0.6223(8) 0.324(12) Uani 1 1 d . . .
Cl4 Cl 0.809(2) 0.1842(10) 0.7024(7) 0.53(3) Uani 1 1 d . . .
N1 N 0.631(3) 0.882(3) 0.4967(17) 0.134(17) Uiso 0.5 1 d . . P
N2 N 0.867(4) 0.622(4) 0.498(2) 0.18(3) Uiso 0.5 1 d . . P

loop_
_atom_site_aniso_label
_atom_site_aniso_U_11
_atom_site_aniso_U_22
_atom_site_aniso_U_33
_atom_site_aniso_U_23
_atom_site_aniso_U_13
_atom_site_aniso_U_12
Co1 0.0481(11) 0.0456(11) 0.0423(10) -0.0003(8) 0.0094(8) -0.0036(9)
Co2 0.0465(10) 0.0494(11) 0.0418(10) 0.0005(9) 0.0117(8) 0.0019(9)
Co3 0.0506(11) 0.0460(11) 0.0433(11) -0.0029(8) 0.0130(9) -0.0040(9)
Co4 0.0477(11) 0.0472(11) 0.0426(10) -0.0023(8) 0.0105(8) 0.0024(9)
Mo1 0.0448(7) 0.0503(7) 0.0490(7) 0.0012(6) 0.0087(6) 0.0042(6)
Mo2 0.0457(7) 0.0491(7) 0.0523(7) -0.0038(6) 0.0053(6) -0.0022(6)
Mo3 0.0495(7) 0.0489(7) 0.0529(8) -0.0066(6) 0.0117(6) -0.0065(6)
Mo4 0.0521(7) 0.0486(7) 0.0542(8) -0.0110(6) 0.0167(6) -0.0045(6)
Mo5 0.0513(7) 0.0478(7) 0.0507(7) -0.0038(6) 0.0186(6) 0.0004(6)
Mo6 0.0505(7) 0.0501(7) 0.0504(7) 0.0000(6) 0.0193(6) -0.0001(6)
Mo7 0.0476(7) 0.0452(7) 0.0493(7) 0.0052(6) 0.0142(6) -0.0017(6)
Mo8 0.0468(7) 0.0479(7) 0.0495(7) 0.0070(6) 0.0113(6) 0.0009(6)
Cl1 0.052(2) 0.054(2) 0.0476(18) 0.0008(17) 0.0122(15) 0.0002(17)
S1 0.050(2) 0.0414(18) 0.0462(19) -0.0012(15) 0.0112(16) 0.0001(15)
S2 0.0455(19) 0.049(2) 0.054(2) -0.0039(17) 0.0146(16) -0.0015(16)
S3 0.051(2) 0.0426(19) 0.053(2) -0.0013(16) 0.0146(17) 0.0007(16)
S4 0.0426(18) 0.050(2) 0.047(2) -0.0011(16) 0.0114(15) -0.0012(16)
S5 0.086(3) 0.067(3) 0.046(2) -0.004(2) 0.005(2) -0.006(2)
S6 0.066(3) 0.092(3) 0.049(2) -0.009(2) 0.011(2) 0.002(2)
S7 0.095(3) 0.065(3) 0.050(2) -0.003(2) 0.018(2) -0.008(2)
S8 0.062(3) 0.093(3) 0.045(2) 0.006(2) 0.0126(19) 0.012(2)
O1 0.057(6) 0.042(5) 0.052(6) -0.006(5) 0.017(5) 0.007(5)
O2 0.046(5) 0.055(6) 0.047(6) 0.000(5) 0.013(4) -0.001(5)
O3 0.055(6) 0.043(5) 0.050(6) 0.000(5) 0.010(5) -0.001(5)
O4 0.042(5) 0.054(6) 0.050(6) -0.010(5) 0.010(4) -0.002(4)
O5 0.046(5) 0.048(6) 0.048(6) -0.001(4) 0.005(4) -0.009(4)
O6 0.053(6) 0.056(6) 0.044(6) 0.004(5) 0.006(5) 0.000(5)
O7 0.053(6) 0.045(6) 0.057(6) -0.007(5) 0.014(5) 0.007(5)
O8 0.052(6) 0.048(6) 0.050(6) 0.001(5) 0.015(5) 0.001(5)
O9 0.057(6) 0.050(6) 0.049(6) 0.003(5) 0.021(5) -0.007(5)
O10 0.054(6) 0.044(5) 0.051(6) 0.002(5) 0.016(5) 0.000(5)
O11 0.048(5) 0.054(6) 0.041(5) 0.012(4) 0.007(4) 0.010(5)
O12 0.047(5) 0.055(6) 0.043(5) 0.008(5) 0.011(4) 0.006(5)
O13 0.074(8) 0.061(7) 0.078(8) -0.002(6) 0.016(6) 0.008(6)
O14 0.070(8) 0.072(8) 0.062(7) -0.013(6) 0.002(6) 0.004(6)
O15 0.068(8) 0.081(9) 0.096(10) -0.027(8) 0.035(7) -0.024(7)
O16 0.089(9) 0.067(8) 0.082(9) -0.024(7) 0.042(7) -0.017(7)
O17 0.073(8) 0.055(7) 0.082(8) -0.007(6) 0.025(6) 0.010(6)
O18 0.066(7) 0.066(7) 0.077(8) 0.008(6) 0.026(6) -0.001(6)
O19 0.059(7) 0.057(7) 0.089(9) -0.004(6) 0.022(6) -0.011(6)
O20 0.065(7) 0.063(7) 0.066(7) 0.013(6) 0.010(6) 0.002(6)
O21 0.068(7) 0.059(7) 0.049(6) -0.011(5) -0.001(5) 0.004(6)
O22 0.061(7) 0.062(7) 0.058(7) -0.008(5) 0.024(5) -0.009(5)
O23 0.059(6) 0.053(6) 0.048(6) 0.012(5) 0.020(5) 0.005(5)
O24 0.049(6) 0.071(7) 0.048(6) 0.009(5) 0.012(5) 0.002(5)
C1 0.048(8) 0.040(7) 0.046(8) 0.000(6) 0.006(6) -0.001(6)
C2 0.051(8) 0.049(8) 0.044(8) -0.004(6) 0.019(7) 0.000(7)
C3 0.055(9) 0.053(9) 0.060(10) 0.001(7) 0.020(8) 0.003(7)
C4 0.091(12) 0.049(9) 0.038(7) -0.007(7) 0.021(8) -0.017(8)
C5 0.052(8) 0.058(9) 0.045(8) 0.005(7) 0.015(7) 0.003(7)
C6 0.038(7) 0.045(8) 0.054(9) -0.001(7) 0.009(6) 0.002(6)
C7 0.050(8) 0.036(7) 0.061(10) -0.001(7) 0.014(7) -0.001(6)
C8 0.049(8) 0.051(8) 0.051(9) -0.001(7) 0.012(7) 0.006(7)
C9 0.059(9) 0.041(8) 0.063(10) -0.003(7) 0.026(8) -0.006(7)
C10 0.044(8) 0.072(10) 0.042(8) -0.002(7) 0.004(6) 0.008(7)
C11 0.049(8) 0.045(8) 0.049(8) 0.006(7) 0.010(7) 0.002(7)
C12 0.055(8) 0.043(8) 0.039(8) -0.007(6) 0.010(6) -0.004(7)
C13 0.048(8) 0.046(8) 0.042(7) 0.015(6) 0.011(6) -0.002(6)
C14 0.059(9) 0.046(8) 0.053(9) 0.002(7) 0.012(7) -0.005(7)
C15 0.052(9) 0.052(9) 0.054(9) 0.004(7) 0.009(7) 0.003(7)
C16 0.056(9) 0.057(9) 0.047(8) 0.001(7) 0.003(7) -0.017(8)
C17 0.046(8) 0.048(8) 0.052(9) -0.002(7) 0.002(7) 0.000(7)
C18 0.040(7) 0.053(8) 0.040(7) 0.002(6) 0.010(6) -0.005(6)
C19 0.046(8) 0.051(8) 0.028(6) -0.003(6) 0.006(6) -0.004(6)
C20 0.045(8) 0.048(8) 0.051(8) -0.001(7) 0.016(7) -0.002(6)
C21 0.046(8) 0.053(9) 0.052(9) -0.004(7) 0.012(7) -0.008(7)
C22 0.057(9) 0.079(11) 0.037(8) -0.015(8) 0.016(7) -0.002(8)
C23 0.047(8) 0.056(9) 0.038(7) -0.010(6) 0.011(6) -0.007(7)
C24 0.051(8) 0.041(7) 0.041(7) 0.003(6) 0.006(6) 0.003(6)
C25 0.115(14) 0.075(11) 0.071(11) -0.013(9) 0.060(10) -0.011(10)
C26 0.077(11) 0.079(11) 0.075(11) 0.037(9) 0.022(9) -0.005(9)
C27 0.099(11) 0.089(11) 0.052(9) 0.017(8) -0.031(8) -0.007(9)
C28 0.064(9) 0.069(10) 0.045(8) -0.024(7) 0.007(7) -0.016(8)
C34 0.121(13) 0.159(18) 0.131(16) 0.046(14) 0.016(11) 0.002(12)
C30 0.179(17) 0.140(15) 0.114(14) -0.038(12) 0.070(13) -0.029(13)
C35 0.154(18) 0.139(16) 0.059(11) 0.023(11) -0.037(11) -0.041(14)
C32 0.20(3) 0.17(2) 0.076(14) 0.061(15) 0.059(16) 0.06(2)
C31 0.192(19) 0.140(15) 0.127(16) 0.011(12) 0.083(14) 0.006(13)
C33 0.19(3) 0.088(15) 0.15(2) 0.019(15) 0.04(2) -0.025(16)
C37 0.164(17) 0.129(12) 0.143(16) -0.017(10) 0.010(13) -0.029(11)
C29 0.147(15) 0.20(2) 0.166(18) 0.005(15) 0.070(13) 0.009(13)
C36 0.140(13) 0.163(16) 0.147(17) 0.004(13) 0.014(12) -0.001(11)
C40 0.108(15) 0.127(18) 0.059(11) -0.027(11) -0.010(10) 0.012(13)
C39 0.101(14) 0.16(2) 0.090(16) -0.060(16) 0.033(12) -0.018(14)
C38 0.15(2) 0.089(14) 0.104(17) -0.020(12) 0.019(16) -0.029(14)
C44 0.064(11) 0.087(13) 0.062(11) 0.017(10) 0.006(9) 0.006(10)
C43 0.078(12) 0.080(12) 0.053(10) 0.013(9) 0.030(9) 0.012(10)
C42 0.079(12) 0.085(13) 0.057(10) -0.034(10) 0.020(9) -0.020(10)
C41 0.081(13) 0.067(12) 0.076(13) -0.003(10) 0.005(10) -0.003(10)
C45 0.21(2) 0.20(2) 0.21(2) -0.007(10) 0.047(11) 0.001(10)
Cl2 0.276(17) 0.185(12) 0.226(14) 0.021(11) -0.050(12) 0.004(11)
Cl3 0.35(2) 0.31(2) 0.40(3) -0.07(2) 0.27(2) -0.033(18)
Cl4 1.02(7) 0.153(13) 0.242(19) 0.039(13) -0.19(3) -0.04(2)

loop_
_atom_type_symbol
_atom_type_description
_atom_type_scat_dispersion_real
_atom_type_scat_dispersion_imag
_atom_type_scat_source
C C 0.0033 0.0016 'International Tables Vol C Tables 4.2.6.8 and 6.1.1.4'
H H 0.0000 0.0000 'International Tables Vol C Tables 4.2.6.8 and 6.1.1.4'
Co Co 0.3494 0.9721 'International Tables Vol C Tables 4.2.6.8 and 6.1.1.4'
Mo Mo -1.6832 0.6857 'International Tables Vol C Tables 4.2.6.8 and 6.1.1.4'
O O 0.0106 0.0060 'International Tables Vol C Tables 4.2.6.8 and 6.1.1.4'
S S 0.1246 0.1234 'International Tables Vol C Tables 4.2.6.8 and 6.1.1.4'
Cl Cl 0.1484 0.1585 'International Tables Vol C Tables 4.2.6.8 and 6.1.1.4'
N N 0.0061 0.0033 'International Tables Vol C Tables 4.2.6.8 and 6.1.1.4'

loop_
_geom_angle_atom_site_label_1
_geom_angle_atom_site_label_2
_geom_angle_atom_site_label_3
_geom_angle
O4 Co1 O1 98.5(4)
O4 Co1 O5 171.5(4)
O1 Co1 O5 87.9(4)
O4 Co1 O12 97.8(4)
O1 Co1 O12 161.1(4)
O5 Co1 O12 75.0(4)
O4 Co1 S1 83.1(3)
O1 Co1 S1 82.1(3)
O5 Co1 S1 103.4(3)
O12 Co1 S1 109.4(3)
O4 Co1 Cl1 84.5(3)
O1 Co1 Cl1 83.7(3)
O5 Co1 Cl1 90.7(3)
O12 Co1 Cl1 88.4(3)
S1 Co1 Cl1 159.44(14)
O3 Co2 O4 99.3(4)
O3 Co2 O11 171.5(4)
O4 Co2 O11 87.8(4)
O3 Co2 O10 96.9(4)
O4 Co2 O10 160.8(4)
O11 Co2 O10 75.3(4)
O3 Co2 S4 82.9(3)
O4 Co2 S4 82.4(3)
O11 Co2 S4 102.9(3)
O10 Co2 S4 110.0(3)
O3 Co2 Cl1 84.6(3)
O4 Co2 Cl1 83.5(3)
O11 Co2 Cl1 91.5(3)
O10 Co2 Cl1 87.8(3)
S4 Co2 Cl1 159.36(14)
O2 Co3 O3 98.9(4)
O2 Co3 O9 171.6(4)
O3 Co3 O9 87.7(4)
O2 Co3 O8 97.8(4)
O3 Co3 O8 160.7(4)
O9 Co3 O8 74.8(4)
O2 Co3 S3 82.3(3)
O3 Co3 S3 81.9(3)
O9 Co3 S3 103.8(3)
O8 Co3 S3 109.9(3)
O2 Co3 Cl1 84.6(3)
O3 Co3 Cl1 84.2(3)
O9 Co3 Cl1 90.9(3)
O8 Co3 Cl1 87.9(3)
S3 Co3 Cl1 159.22(14)
O1 Co4 O2 97.9(4)
O1 Co4 O7 172.5(4)
O2 Co4 O7 88.0(4)
O1 Co4 O6 98.4(4)
O2 Co4 O6 161.5(4)
O7 Co4 O6 75.1(4)
O1 Co4 S2 83.1(3)
O2 Co4 S2 81.8(3)
O7 Co4 S2 102.5(3)
O6 Co4 S2 108.9(3)
O1 Co4 Cl1 84.5(3)
O2 Co4 Cl1 84.0(3)
O7 Co4 Cl1 91.6(3)
O6 Co4 Cl1 88.9(3)
S2 Co4 Cl1 159.58(15)
O13 Mo1 O5 105.8(5)
O13 Mo1 O12 115.8(5)
O5 Mo1 O12 79.0(4)
O13 Mo1 O24 101.8(5)
O5 Mo1 O24 146.7(4)
O12 Mo1 O24 72.5(4)
O13 Mo1 S5 112.1(5)
O5 Mo1 S5 97.8(3)
O12 Mo1 S5 131.0(3)
O24 Mo1 S5 88.6(3)
O13 Mo1 Mo2 107.7(4)
O5 Mo1 Mo2 45.8(3)
O12 Mo1 Mo2 117.0(3)
O24 Mo1 Mo2 138.8(3)
S5 Mo1 Mo2 54.02(13)
O14 Mo2 O5 103.6(5)
O14 Mo2 O6 116.3(5)
O5 Mo2 O6 85.8(4)
O14 Mo2 O21 101.5(5)
O5 Mo2 O21 151.7(4)
O6 Mo2 O21 71.4(4)
O14 Mo2 S5 109.0(5)
O5 Mo2 S5 97.6(3)
O6 Mo2 S5 132.4(3)
O21 Mo2 S5 86.2(3)
O14 Mo2 Mo1 103.4(4)
O5 Mo2 Mo1 45.9(3)
O6 Mo2 Mo1 124.0(3)
O21 Mo2 Mo1 138.0(3)
S5 Mo2 Mo1 53.76(12)
O15 Mo3 O7 106.0(6)
O15 Mo3 O6 116.9(5)
O7 Mo3 O6 78.9(4)
O15 Mo3 O21 102.2(6)
O7 Mo3 O21 146.4(4)
O6 Mo3 O21 72.3(4)
O15 Mo3 S6 109.9(4)
O7 Mo3 S6 98.2(3)
O6 Mo3 S6 132.1(3)
O21 Mo3 S6 88.8(3)
O15 Mo3 Mo4 107.1(5)
O7 Mo3 Mo4 45.8(3)
O6 Mo3 Mo4 116.9(3)
O21 Mo3 Mo4 138.6(3)
S6 Mo3 Mo4 54.13(13)
O16 Mo4 O7 103.4(5)
O16 Mo4 O8 115.2(6)
O7 Mo4 O8 85.1(4)
O16 Mo4 O22 100.5(5)
O7 Mo4 O22 152.3(4)
O8 Mo4 O22 72.2(4)
O16 Mo4 S6 109.9(5)
O7 Mo4 S6 98.1(3)
O8 Mo4 S6 132.7(3)
O22 Mo4 S6 86.6(3)
O16 Mo4 Mo3 104.8(4)
O7 Mo4 Mo3 46.2(3)
O8 Mo4 Mo3 123.1(3)
O22 Mo4 Mo3 138.1(3)
S6 Mo4 Mo3 53.65(12)
O17 Mo5 O9 107.1(5)
O17 Mo5 O8 118.2(5)
O9 Mo5 O8 79.0(4)
O17 Mo5 O22 100.8(5)
O9 Mo5 O22 146.7(4)
O8 Mo5 O22 71.9(4)
O17 Mo5 S7 109.7(5)
O9 Mo5 S7 98.1(3)
O8 Mo5 S7 130.7(3)
O22 Mo5 S7 89.1(3)
O17 Mo5 Mo6 107.3(4)
O9 Mo5 Mo6 45.6(3)
O8 Mo5 Mo6 116.6(3)
O22 Mo5 Mo6 139.5(3)
S7 Mo5 Mo6 54.40(12)
O18 Mo6 O9 104.4(5)
O18 Mo6 O10 115.3(5)
O9 Mo6 O10 85.2(4)
O18 Mo6 O23 99.7(5)
O9 Mo6 O23 152.7(4)
O10 Mo6 O23 72.8(4)
O18 Mo6 S7 109.9(5)
O9 Mo6 S7 97.5(3)
O10 Mo6 S7 132.5(3)
O23 Mo6 S7 86.1(3)
O18 Mo6 Mo5 105.1(4)
O9 Mo6 Mo5 45.8(3)
O10 Mo6 Mo5 123.2(3)
O23 Mo6 Mo5 137.8(3)
S7 Mo6 Mo5 53.65(12)
O19 Mo7 O11 105.6(5)
O19 Mo7 O10 117.6(5)
O11 Mo7 O10 79.6(4)
O19 Mo7 O23 100.3(5)
O11 Mo7 O23 148.6(4)
O10 Mo7 O23 72.8(4)
O19 Mo7 S8 112.1(5)
O11 Mo7 S8 97.8(3)
O10 Mo7 S8 129.1(3)
O23 Mo7 S8 88.5(3)
O19 Mo7 Mo8 107.2(4)
O11 Mo7 Mo8 45.6(3)
O10 Mo7 Mo8 116.7(3)
O23 Mo7 Mo8 139.7(3)
S8 Mo7 Mo8 54.24(12)
O20 Mo8 O11 103.4(5)
O20 Mo8 O12 115.9(5)
O11 Mo8 O12 86.4(4)
O20 Mo8 O24 99.1(5)
O11 Mo8 O24 154.3(4)
O12 Mo8 O24 72.6(4)
O20 Mo8 S8 110.8(4)
O11 Mo8 S8 97.6(3)
O12 Mo8 S8 130.8(3)
O24 Mo8 S8 85.7(3)
O20 Mo8 Mo7 104.4(4)
O11 Mo8 Mo7 46.1(3)
O12 Mo8 Mo7 124.1(3)
O24 Mo8 Mo7 138.0(3)
S8 Mo8 Mo7 53.60(12)
Co4 Cl1 Co3 75.05(11)
Co4 Cl1 Co2 118.88(14)
Co3 Cl1 Co2 74.97(11)
Co4 Cl1 Co1 74.93(11)
Co3 Cl1 Co1 118.67(14)
Co2 Cl1 Co1 74.92(11)
C24 S1 C2 103.8(7)
C24 S1 Co1 93.7(5)
C2 S1 Co1 93.9(5)
C6 S2 C8 102.6(7)
C6 S2 Co4 94.2(5)
C8 S2 Co4 94.8(5)
C14 S3 C12 102.6(7)
C14 S3 Co3 95.6(5)
C12 S3 Co3 94.5(5)
C20 S4 C18 103.2(7)
C20 S4 Co2 94.2(5)
C18 S4 Co2 93.1(5)
Mo1 S5 Mo2 72.22(14)
Mo3 S6 Mo4 72.22(14)
Mo5 S7 Mo6 71.95(14)
Mo7 S8 Mo8 72.16(13)
C1 O1 Co4 124.1(9)
C1 O1 Co1 123.3(9)
Co4 O1 Co1 112.2(5)
C7 O2 Co3 124.4(9)
C7 O2 Co4 123.4(9)
Co3 O2 Co4 111.5(5)
C13 O3 Co2 124.5(9)
C13 O3 Co3 123.3(9)
Co2 O3 Co3 112.1(5)
C19 O4 Co1 124.1(9)
C19 O4 Co2 122.9(9)
Co1 O4 Co2 112.7(5)
Mo2 O5 Mo1 88.3(4)
Mo2 O5 Co1 146.3(6)
Mo1 O5 Co1 104.4(4)
Mo2 O6 Mo3 110.8(5)
Mo2 O6 Co4 138.6(6)
Mo3 O6 Co4 101.9(5)
Mo4 O7 Mo3 88.0(4)
Mo4 O7 Co4 145.9(6)
Mo3 O7 Co4 104.1(4)
Mo4 O8 Mo5 110.7(5)
Mo4 O8 Co3 140.2(5)
Mo5 O8 Co3 101.6(4)
Mo6 O9 Mo5 88.6(4)
Mo6 O9 Co3 146.0(6)
Mo5 O9 Co3 104.5(4)
Mo6 O10 Mo7 109.9(5)
Mo6 O10 Co2 140.2(5)
Mo7 O10 Co2 101.7(4)
Mo8 O11 Mo7 88.3(4)
Mo8 O11 Co2 144.2(6)
Mo7 O11 Co2 103.4(4)
Mo8 O12 Mo1 110.2(4)
Mo8 O12 Co1 139.0(5)
Mo1 O12 Co1 101.6(4)
C41 O21 Mo3 128.2(11)
C41 O21 Mo2 125.5(11)
Mo3 O21 Mo2 104.1(4)
C42 O22 Mo5 125.3(10)
C42 O22 Mo4 128.4(10)
Mo5 O22 Mo4 103.9(5)
C43 O23 Mo7 125.5(10)
C43 O23 Mo6 128.8(10)
Mo7 O23 Mo6 102.9(4)
C44 O24 Mo1 127.5(10)
C44 O24 Mo8 126.9(10)
Mo1 O24 Mo8 103.0(4)
O1 C1 C2 122.3(13)
O1 C1 C6 119.9(13)
C2 C1 C6 117.7(13)
C1 C2 C3 122.7(14)
C1 C2 S1 118.4(11)
C3 C2 S1 118.9(11)
C4 C3 C2 118.7(15)
C4 C3 H3A 120.6
C2 C3 H3A 120.6
C5 C4 C3 119.5(14)
C5 C4 C25 121.5(14)
C3 C4 C25 118.3(14)
C6 C5 C4 121.8(15)
C6 C5 H5A 119.1
C4 C5 H5A 119.1
C5 C6 C1 119.5(14)
C5 C6 S2 121.9(12)
C1 C6 S2 118.6(11)
O2 C7 C8 122.9(14)
O2 C7 C12 122.0(13)
C8 C7 C12 115.0(14)
C9 C8 C7 122.7(14)
C9 C8 S2 120.4(12)
C7 C8 S2 117.0(12)
C8 C9 C10 120.7(14)
C8 C9 H9A 119.6
C10 C9 H9A 119.6
C11 C10 C9 117.7(15)
C11 C10 C26 122.5(14)
C9 C10 C26 119.7(14)
C10 C11 C12 123.1(15)
C10 C11 H11A 118.5
C12 C11 H11A 118.5
C11 C12 C7 120.8(14)
C11 C12 S3 122.7(12)
C7 C12 S3 116.4(11)
O3 C13 C18 120.4(12)
O3 C13 C14 123.4(14)
C18 C13 C14 116.2(12)
C15 C14 C13 122.7(14)
C15 C14 S3 121.5(12)
C13 C14 S3 115.7(11)
C14 C15 C16 120.8(15)
C14 C15 H15A 119.6
C16 C15 H15A 119.6
C15 C16 C17 117.9(14)
C15 C16 C27 122.2(15)
C17 C16 C27 119.8(14)
C18 C17 C16 121.9(14)
C18 C17 H17A 119.1
C16 C17 H17A 119.1
C17 C18 C13 120.5(13)
C17 C18 S4 120.5(11)
C13 C18 S4 119.0(10)
O4 C19 C20 121.8(12)
O4 C19 C24 121.2(12)
C20 C19 C24 117.0(12)
C21 C20 C19 122.2(13)
C21 C20 S4 119.2(11)
C19 C20 S4 118.7(11)
C22 C21 C20 119.2(14)
C22 C21 H21A 120.4
C20 C21 H21A 120.4
C23 C22 C21 120.7(14)
C23 C22 C28 120.0(13)
C21 C22 C28 118.9(14)
C22 C23 C24 119.8(14)
C22 C23 H23A 120.1
C24 C23 H23A 120.1
C23 C24 C19 120.9(13)
C23 C24 S1 121.3(11)
C19 C24 S1 117.8(10)
C31 C25 C30 108(2)
C31 C25 C29 111(2)
C30 C25 C29 103(2)
C31 C25 C4 112.3(17)
C30 C25 C4 112.4(17)
C29 C25 C4 109.7(19)
C32 C26 C34 111(2)
C32 C26 C33 112(2)
C34 C26 C33 103(2)
C32 C26 C10 110.2(15)
C34 C26 C10 112.9(16)
C33 C26 C10 108.1(17)
C35 C27 C37 110(2)
C35 C27 C36 109(2)
C37 C27 C36 104(2)
C35 C27 C16 108.9(15)
C37 C27 C16 115.8(19)
C36 C27 C16 109.1(19)
C39 C28 C40 113.1(17)
C39 C28 C38 101.4(18)
C40 C28 C38 108.3(18)
C39 C28 C22 113.7(13)
C40 C28 C22 108.9(13)
C38 C28 C22 111.2(15)
C26 C34 H34A 109.5
C26 C34 H34B 109.5
H34A C34 H34B 109.5
C26 C34 H34C 109.5
H34A C34 H34C 109.5
H34B C34 H34C 109.5
C25 C30 H30A 109.5
C25 C30 H30B 109.5
H30A C30 H30B 109.5
C25 C30 H30C 109.5
H30A C30 H30C 109.5
H30B C30 H30C 109.5
C27 C35 H35A 109.5
C27 C35 H35B 109.5
H35A C35 H35B 109.5
C27 C35 H35C 109.5
H35A C35 H35C 109.5
H35B C35 H35C 109.5
C26 C32 H32A 109.5
C26 C32 H32B 109.5
H32A C32 H32B 109.5
C26 C32 H32C 109.5
H32A C32 H32C 109.5
H32B C32 H32C 109.5
C25 C31 H31A 109.5
C25 C31 H31B 109.5
H31A C31 H31B 109.5
C25 C31 H31C 109.5
H31A C31 H31C 109.5
H31B C31 H31C 109.5
C26 C33 H33A 109.5
C26 C33 H33B 109.5
H33A C33 H33B 109.5
C26 C33 H33C 109.5
H33A C33 H33C 109.5
H33B C33 H33C 109.5
C27 C37 H37A 109.5
C27 C37 H37B 109.5
H37A C37 H37B 109.5
C27 C37 H37C 109.5
H37A C37 H37C 109.5
H37B C37 H37C 109.5
C25 C29 H29A 109.5
C25 C29 H29B 109.5
H29A C29 H29B 109.5
C25 C29 H29C 109.5
H29A C29 H29C 109.5
H29B C29 H29C 109.5
C27 C36 H36A 109.5
C27 C36 H36B 109.5
H36A C36 H36B 109.5
C27 C36 H36C 109.5
H36A C36 H36C 109.5
H36B C36 H36C 109.5
C28 C40 H40A 109.5
C28 C40 H40B 109.5
H40A C40 H40B 109.5
C28 C40 H40C 109.5
H40A C40 H40C 109.5
H40B C40 H40C 109.5
C28 C39 H39A 109.5
C28 C39 H39B 109.5
H39A C39 H39B 109.5
C28 C39 H39C 109.5
H39A C39 H39C 109.5
H39B C39 H39C 109.5
C28 C38 H38A 109.5
C28 C38 H38B 109.5
H38A C38 H38B 109.5
C28 C38 H38C 109.5
H38A C38 H38C 109.5
H38B C38 H38C 109.5
O24 C44 H44A 109.5
O24 C44 H44B 109.5
H44A C44 H44B 109.5
O24 C44 H44C 109.5
H44A C44 H44C 109.5
H44B C44 H44C 109.5
O23 C43 H43A 109.5
O23 C43 H43B 109.5
H43A C43 H43B 109.5
O23 C43 H43C 109.5
H43A C43 H43C 109.5
H43B C43 H43C 109.5
O22 C42 H42A 109.5
O22 C42 H42B 109.5
H42A C42 H42B 109.5
O22 C42 H42C 109.5
H42A C42 H42C 109.5
H42B C42 H42C 109.5
O21 C41 H41A 109.5
O21 C41 H41B 109.5
H41A C41 H41B 109.5
O21 C41 H41C 109.5
H41A C41 H41C 109.5
H41B C41 H41C 109.5
Cl3 C45 Cl4 113(4)
Cl3 C45 Cl2 107(3)
Cl4 C45 Cl2 109(3)
Cl3 C45 H45A 109.0
Cl4 C45 H45A 109.0
Cl2 C45 H45A 109.0

loop_
_geom_bond_atom_site_label_1
_geom_bond_atom_site_label_2
_geom_bond_distance
Co1 O4 1.934(10)
Co1 O1 1.978(10)
Co1 O5 2.051(9)
Co1 O12 2.083(10)
Co1 S1 2.499(4)
Co1 Cl1 2.687(4)
Co2 O3 1.952(10)
Co2 O4 1.991(10)
Co2 O11 2.073(9)
Co2 O10 2.075(10)
Co2 S4 2.500(4)
Co2 Cl1 2.685(4)
Co3 O2 1.954(10)
Co3 O3 1.983(10)
Co3 O9 2.054(10)
Co3 O8 2.083(10)
Co3 S3 2.511(4)
Co3 Cl1 2.680(4)
Co4 O1 1.952(10)
Co4 O2 1.992(10)
Co4 O7 2.045(10)
Co4 O6 2.079(10)
Co4 S2 2.505(4)
Co4 Cl1 2.676(4)
Mo1 O13 1.675(12)
Mo1 O5 1.957(10)
Mo1 O12 2.002(10)
Mo1 O24 2.084(10)
Mo1 S5 2.307(5)
Mo1 Mo2 2.7237(19)
Mo2 O14 1.655(13)
Mo2 O5 1.953(9)
Mo2 O6 1.989(10)
Mo2 O21 2.098(11)
Mo2 S5 2.315(5)
Mo3 O15 1.692(12)
Mo3 O7 1.964(10)
Mo3 O6 1.991(11)
Mo3 O21 2.056(11)
Mo3 S6 2.300(5)
Mo3 Mo4 2.7200(19)
Mo4 O16 1.682(13)
Mo4 O7 1.952(10)
Mo4 O8 1.984(10)
Mo4 O22 2.081(10)
Mo4 S6 2.315(5)
Mo5 O17 1.681(11)
Mo5 O9 1.948(10)
Mo5 O8 2.000(10)
Mo5 O22 2.081(11)
Mo5 S7 2.302(5)
Mo5 Mo6 2.7170(19)
Mo6 O18 1.672(12)
Mo6 O9 1.941(10)
Mo6 O10 1.995(10)
Mo6 O23 2.097(10)
Mo6 S7 2.324(5)
Mo7 O19 1.671(11)
Mo7 O11 1.958(10)
Mo7 O10 2.003(10)
Mo7 O23 2.089(10)
Mo7 S8 2.295(5)
Mo7 Mo8 2.7147(18)
Mo8 O20 1.664(12)
Mo8 O11 1.941(9)
Mo8 O12 1.984(10)
Mo8 O24 2.094(10)
Mo8 S8 2.314(5)
S1 C24 1.789(15)
S1 C2 1.816(15)
S2 C6 1.777(15)
S2 C8 1.809(15)
S3 C14 1.794(16)
S3 C12 1.807(15)
S4 C20 1.785(14)
S4 C18 1.796(15)
O1 C1 1.339(17)
O2 C7 1.316(18)
O3 C13 1.316(16)
O4 C19 1.322(16)
O21 C41 1.42(2)
O22 C42 1.414(18)
O23 C43 1.406(18)
O24 C44 1.423(19)
C1 C2 1.35(2)
C1 C6 1.44(2)
C2 C3 1.41(2)
C3 C4 1.38(2)
C3 H3A 0.9300
C4 C5 1.38(2)
C4 C25 1.57(2)
C5 C6 1.36(2)
C5 H5A 0.9300
C7 C8 1.39(2)
C7 C12 1.42(2)
C8 C9 1.35(2)
C9 C10 1.40(2)
C9 H9A 0.9300
C10 C11 1.33(2)
C10 C26 1.55(2)
C11 C12 1.36(2)
C11 H11A 0.9300
C13 C18 1.41(2)
C13 C14 1.42(2)
C14 C15 1.36(2)
C15 C16 1.39(2)
C15 H15A 0.9300
C16 C17 1.39(2)
C16 C27 1.55(2)
C17 C18 1.389(19)
C17 H17A 0.9300
C19 C20 1.397(19)
C19 C24 1.42(2)
C20 C21 1.39(2)
C21 C22 1.39(2)
C21 H21A 0.9300
C22 C23 1.37(2)
C22 C28 1.57(2)
C23 C24 1.401(19)
C23 H23A 0.9300
C25 C31 1.47(2)
C25 C30 1.48(2)
C25 C29 1.48(2)
C26 C32 1.496(19)
C26 C34 1.499(19)
C26 C33 1.514(19)
C27 C35 1.49(2)
C27 C37 1.49(2)
C27 C36 1.50(2)
C28 C39 1.527(17)
C28 C40 1.530(17)
C28 C38 1.538(18)
C34 H34A 0.9600
C34 H34B 0.9600
C34 H34C 0.9600
C30 H30A 0.9600
C30 H30B 0.9600
C30 H30C 0.9600
C35 H35A 0.9600
C35 H35B 0.9600
C35 H35C 0.9600
C32 H32A 0.9600
C32 H32B 0.9600
C32 H32C 0.9600
C31 H31A 0.9600
C31 H31B 0.9600
C31 H31C 0.9600
C33 H33A 0.9600
C33 H33B 0.9600
C33 H33C 0.9600
C37 H37A 0.9600
C37 H37B 0.9600
C37 H37C 0.9600
C29 H29A 0.9600
C29 H29B 0.9600
C29 H29C 0.9600
C36 H36A 0.9600
C36 H36B 0.9600
C36 H36C 0.9600
C40 H40A 0.9600
C40 H40B 0.9600
C40 H40C 0.9600
C39 H39A 0.9600
C39 H39B 0.9600
C39 H39C 0.9600
C38 H38A 0.9600
C38 H38B 0.9600
C38 H38C 0.9600
C44 H44A 0.9600
C44 H44B 0.9600
C44 H44C 0.9600
C43 H43A 0.9600
C43 H43B 0.9600
C43 H43C 0.9600
C42 H42A 0.9600
C42 H42B 0.9600
C42 H42C 0.9600
C41 H41A 0.9600
C41 H41B 0.9600
C41 H41C 0.9600
C45 Cl3 1.57(5)
C45 Cl4 1.60(5)
C45 Cl2 1.68(5)
C45 H45A 0.9800
